data_4306828
loop_
_publ_author_name
'Jan-Uwe Rohde'
'Matthew R. Kelley'
'Wei-Tsung Lee'

_publ_section_title
;
Synthesis, Characterization, and O2 Reactivity of Iridium(I) Complexes
Supported by Guanidinato Ligands
;
_journal_name_full 'Inorganic Chemistry'
_journal_page_first 11461
_journal_page_last 11463
_journal_paper_doi 10.1021/ic801867r
_journal_volume 47
_journal_year 2008
_chemical_formula_iupac '[Ir (C19 H24 N3) (C8 H12)]'
_chemical_formula_moiety 'C27 H36 Ir N3'
_chemical_formula_structural '(Ir (C19 H24 N3) (C8 H12))'
_chemical_formula_sum 'C27 H36 Ir N3'
_chemical_formula_weight 594.79
_chemical_name_systematic
; 
(\h^4^-Cyclooctadiene)(<i>N</i>,<i>N</i>-dimethyl-<i>N'</i>,<i>N''</i>-
bis(2,6-dimethylphenyl)guanidinato-\k^2^<i>N'</i>,<i>N''</i>)iridium(I)
;
_chemical_properties_physical air-sensitive
_space_group_IT_number 14
_symmetry_cell_setting monoclinic
_symmetry_Int_Tables_number 14
_symmetry_space_group_name_Hall '-P 2ybc'
_symmetry_space_group_name_H-M 'P 1 21/c 1'
_atom_sites_solution_hydrogens mixed
_atom_sites_solution_primary direct
_atom_sites_solution_secondary difmap
_audit_creation_method SHELXL-97
_cell_angle_alpha 90.00
_cell_angle_beta 94.776(5)
_cell_angle_gamma 90.00
_cell_formula_units_Z 4
_cell_length_a 15.1915(16)
_cell_length_b 7.6661(9)
_cell_length_c 20.783(3)
_cell_measurement_reflns_used 10584
_cell_measurement_temperature 190(2)
_cell_measurement_theta_max 27.49
_cell_measurement_theta_min 2.83
_cell_volume 2412.0(5)
_computing_cell_refinement 'HKL-2000 (Otwinowski & Minor, 1997)'
_computing_data_collection 'Collect (Nonius BV, 1997-2000)'
_computing_data_reduction 'HKL-2000 (Otwinowski & Minor, 1997)'
_computing_molecular_graphics 'Diamond 3.1 (Crystal Impact, 2008)'
_computing_publication_material 'SHELXTL v6.1 (Bruker AXS, 2001)'
_computing_structure_refinement 'SHELXTL v6.1 (Bruker AXS, 2001)'
_computing_structure_solution 'SHELXTL v6.1 (Bruker AXS, 2001)'
_diffrn_ambient_temperature 190(2)
_diffrn_detector_area_resol_mean 9
_diffrn_measured_fraction_theta_full 0.999
_diffrn_measured_fraction_theta_max 0.999
_diffrn_measurement_device_type 'Nonius KappaCCD diffractometer'
_diffrn_measurement_method 'area detector, \f and \w scans'
_diffrn_radiation_monochromator graphite
_diffrn_radiation_source 'fine-focus sealed x-ray tube'
_diffrn_radiation_type MoK\a
_diffrn_radiation_wavelength 0.71073
_diffrn_reflns_av_R_equivalents 0.0369
_diffrn_reflns_av_sigmaI/netI 0.0314
_diffrn_reflns_limit_h_max 19
_diffrn_reflns_limit_h_min -19
_diffrn_reflns_limit_k_max 9
_diffrn_reflns_limit_k_min -9
_diffrn_reflns_limit_l_max 26
_diffrn_reflns_limit_l_min -26
_diffrn_reflns_number 19363
_diffrn_reflns_theta_full 27.49
_diffrn_reflns_theta_max 27.49
_diffrn_reflns_theta_min 2.83
_diffrn_standards_number 0
_exptl_absorpt_coefficient_mu 5.554
_exptl_absorpt_correction_T_max 0.8736
_exptl_absorpt_correction_T_min 0.2267
_exptl_absorpt_correction_type multi-scan
_exptl_absorpt_process_details 'HKL-2000 (Otwinowski & Minor, 1997)'
_exptl_crystal_colour yellow
_exptl_crystal_density_diffrn 1.638
_exptl_crystal_density_method 'not measured'
_exptl_crystal_description needle
_exptl_crystal_F_000 1184
_exptl_crystal_recrystallization_method 'n-pentane, -30 \%C'
_exptl_crystal_size_max 0.38
_exptl_crystal_size_mid 0.05
_exptl_crystal_size_min 0.03
_refine_diff_density_max 1.386
_refine_diff_density_min -0.775
_refine_diff_density_rms 0.119
_refine_ls_extinction_method none
_refine_ls_goodness_of_fit_ref 1.029
_refine_ls_hydrogen_treatment mixed
_refine_ls_matrix_type full
_refine_ls_number_parameters 298
_refine_ls_number_reflns 5510
_refine_ls_number_restraints 4
_refine_ls_restrained_S_all 1.029
_refine_ls_R_factor_all 0.0332
_refine_ls_R_factor_gt 0.0224
_refine_ls_shift/su_max 0.002
_refine_ls_shift/su_mean 0.000
_refine_ls_structure_factor_coef Fsqd
_refine_ls_weighting_details 'calc w=1/[\s^2^(Fo^2^)+(0.0175P)^2^+2.1586P] where P=(Fo^2^+2Fc^2^)/3'
_refine_ls_weighting_scheme calc
_refine_ls_wR_factor_gt 0.0437
_refine_ls_wR_factor_ref 0.0468
_reflns_number_gt 4630
_reflns_number_total 5510
_reflns_threshold_expression I>2\s(I)
_cod_data_source_file ic801867r_si_002.cif
_cod_data_source_block kel71
_cod_original_sg_symbol_H-M 'P 21/c'
_cod_database_code 4306828

loop_
_symmetry_equiv_pos_as_xyz
'x, y, z'
'-x, y+1/2, -z+1/2'
'-x, -y, -z'
'x, -y-1/2, z-1/2'

loop_
_atom_site_label
_atom_site_type_symbol
_atom_site_fract_x
_atom_site_fract_y
_atom_site_fract_z
_atom_site_U_iso_or_equiv
_atom_site_adp_type
_atom_site_occupancy
_atom_site_symmetry_multiplicity
_atom_site_calc_flag
_atom_site_refinement_flags
_atom_site_disorder_assembly
_atom_site_disorder_group
Ir Ir 0.263271(7) 0.349555(15) 0.110726(5) 0.01975(4) Uani 1 1 d . . .
N1 N 0.15472(15) 0.2381(3) 0.14919(11) 0.0202(5) Uani 1 1 d . . .
N2 N 0.27136(16) 0.3225(3) 0.21157(11) 0.0207(5) Uani 1 1 d . . .
N3 N 0.15554(17) 0.1788(3) 0.26215(12) 0.0255(6) Uani 1 1 d . . .
C1 C 0.19259(19) 0.2448(4) 0.21033(13) 0.0195(6) Uani 1 1 d . . .
C2 C 0.0997(2) 0.0978(4) 0.12522(13) 0.0206(6) Uani 1 1 d . . .
C3 C 0.1338(2) -0.0729(4) 0.12584(14) 0.0260(7) Uani 1 1 d . . .
C4 C 0.0784(2) -0.2085(4) 0.10233(15) 0.0299(7) Uani 1 1 d . . .
H4 H 0.0999 -0.3249 0.1035 0.036 Uiso 1 1 calc R . .
C5 C -0.0067(2) -0.1753(4) 0.07758(15) 0.0333(8) Uani 1 1 d . . .
H5 H -0.0438 -0.2689 0.0623 0.040 Uiso 1 1 calc R . .
C6 C -0.0388(2) -0.0059(4) 0.07483(14) 0.0298(8) Uani 1 1 d . . .
H6 H -0.0974 0.0160 0.0571 0.036 Uiso 1 1 calc R . .
C7 C 0.01423(19) 0.1322(4) 0.09785(13) 0.0224(6) Uani 1 1 d . . .
C8 C 0.2277(2) -0.1107(4) 0.15018(18) 0.0363(8) Uani 1 1 d . . .
H8A H 0.2678 -0.0446 0.1247 0.054 Uiso 1 1 calc R . .
H8B H 0.2394 -0.2357 0.1460 0.054 Uiso 1 1 calc R . .
H8C H 0.2373 -0.0764 0.1957 0.054 Uiso 1 1 calc R . .
C9 C -0.0213(2) 0.3159(4) 0.09439(16) 0.0313(8) Uani 1 1 d . . .
H9A H -0.0028 0.3734 0.0556 0.047 Uiso 1 1 calc R . .
H9B H 0.0017 0.3809 0.1328 0.047 Uiso 1 1 calc R . .
H9C H -0.0860 0.3128 0.0925 0.047 Uiso 1 1 calc R . .
C10 C 0.31067(19) 0.4196(4) 0.26480(13) 0.0219(6) Uani 1 1 d . . .
C11 C 0.2641(2) 0.5571(4) 0.29120(14) 0.0262(7) Uani 1 1 d . . .
C12 C 0.3061(2) 0.6539(4) 0.34145(16) 0.0371(8) Uani 1 1 d . . .
H12 H 0.2758 0.7486 0.3591 0.045 Uiso 1 1 calc R . .
C13 C 0.3907(3) 0.6148(5) 0.36601(16) 0.0414(9) Uani 1 1 d . . .
H13 H 0.4181 0.6820 0.4005 0.050 Uiso 1 1 calc R . .
C14 C 0.4356(2) 0.4783(5) 0.34070(15) 0.0389(9) Uani 1 1 d . . .
H14 H 0.4939 0.4517 0.3580 0.047 Uiso 1 1 calc R . .
C15 C 0.3963(2) 0.3784(4) 0.28976(15) 0.0307(7) Uani 1 1 d . . .
C16 C 0.1699(2) 0.6003(4) 0.26775(17) 0.0347(8) Uani 1 1 d . . .
H16A H 0.1296 0.5273 0.2905 0.052 Uiso 1 1 calc R . .
H16B H 0.1608 0.5780 0.2212 0.052 Uiso 1 1 calc R . .
H16C H 0.1583 0.7235 0.2763 0.052 Uiso 1 1 calc R . .
C17 C 0.4451(2) 0.2237(6) 0.26572(18) 0.0499(10) Uani 1 1 d . . .
H17A H 0.4068 0.1616 0.2330 0.075 Uiso 1 1 calc R . .
H17B H 0.4618 0.1451 0.3019 0.075 Uiso 1 1 calc R . .
H17C H 0.4983 0.2637 0.2466 0.075 Uiso 1 1 calc R . .
C18 C 0.0608(2) 0.1476(4) 0.26109(15) 0.0318(7) Uani 1 1 d . . .
H18A H 0.0301 0.2157 0.2262 0.048 Uiso 1 1 calc R . .
H18B H 0.0399 0.1829 0.3025 0.048 Uiso 1 1 calc R . .
H18C H 0.0488 0.0233 0.2539 0.048 Uiso 1 1 calc R . .
C19 C 0.2065(2) 0.1451(4) 0.32346(15) 0.0330(8) Uani 1 1 d . . .
H19A H 0.2688 0.1297 0.3160 0.050 Uiso 1 1 calc R . .
H19B H 0.1844 0.0389 0.3429 0.050 Uiso 1 1 calc R . .
H19C H 0.2003 0.2439 0.3527 0.050 Uiso 1 1 calc R . .
C20 C 0.2071(2) 0.4366(5) 0.02065(14) 0.0290(7) Uani 1 1 d D . .
H20 H 0.143(2) 0.442(4) 0.0212(15) 0.035 Uiso 1 1 d D . .
C21 C 0.2444(2) 0.2693(5) 0.01298(14) 0.0308(7) Uani 1 1 d D . .
H21 H 0.202(2) 0.171(4) 0.0108(16) 0.037 Uiso 1 1 d D . .
C22 C 0.3301(2) 0.2439(6) -0.01863(17) 0.0493(10) Uani 1 1 d . . .
H22A H 0.3283 0.1300 -0.0411 0.059 Uiso 1 1 calc R . .
H22B H 0.3353 0.3362 -0.0514 0.059 Uiso 1 1 calc R . .
C23 C 0.4105(2) 0.2498(6) 0.02920(17) 0.0493(10) Uani 1 1 d . . .
H23A H 0.4605 0.3004 0.0079 0.059 Uiso 1 1 calc R . .
H23B H 0.4268 0.1292 0.0424 0.059 Uiso 1 1 calc R . .
C24 C 0.3959(2) 0.3563(5) 0.08903(16) 0.0326(8) Uani 1 1 d D . .
H24 H 0.434(2) 0.319(4) 0.1247(17) 0.039 Uiso 1 1 d D . .
C25 C 0.3635(2) 0.5273(5) 0.08862(16) 0.0300(7) Uani 1 1 d D . .
H25 H 0.374(2) 0.590(5) 0.1222(16) 0.036 Uiso 1 1 d D . .
C26 C 0.3418(2) 0.6313(5) 0.02694(18) 0.0440(9) Uani 1 1 d . . .
H26A H 0.3518 0.7568 0.0361 0.053 Uiso 1 1 calc R . .
H26B H 0.3823 0.5957 -0.0056 0.053 Uiso 1 1 calc R . .
C27 C 0.2473(3) 0.6050(5) -0.00071(17) 0.0436(10) Uani 1 1 d . . .
H27A H 0.2110 0.7039 0.0126 0.052 Uiso 1 1 calc R . .
H27B H 0.2456 0.6061 -0.0484 0.052 Uiso 1 1 calc R . .

loop_
_atom_site_aniso_label
_atom_site_aniso_U_11
_atom_site_aniso_U_22
_atom_site_aniso_U_33
_atom_site_aniso_U_23
_atom_site_aniso_U_13
_atom_site_aniso_U_12
Ir 0.01795(6) 0.02403(7) 0.01685(6) -0.00157(5) -0.00103(4) -0.00172(5)
N1 0.0223(13) 0.0205(13) 0.0174(12) 0.0002(10) -0.0006(10) -0.0019(10)
N2 0.0207(13) 0.0261(14) 0.0151(12) -0.0021(10) -0.0001(10) -0.0031(10)
N3 0.0256(14) 0.0317(15) 0.0189(12) 0.0006(11) -0.0009(10) -0.0046(11)
C1 0.0213(15) 0.0173(15) 0.0200(14) -0.0042(12) 0.0018(11) 0.0006(12)
C2 0.0239(16) 0.0233(16) 0.0143(14) -0.0030(11) 0.0004(12) -0.0041(12)
C3 0.0318(17) 0.0259(16) 0.0208(15) -0.0011(13) 0.0047(13) -0.0014(14)
C4 0.044(2) 0.0218(16) 0.0248(16) -0.0032(13) 0.0054(15) -0.0029(14)
C5 0.046(2) 0.0306(19) 0.0235(16) -0.0067(14) 0.0017(15) -0.0204(16)
C6 0.0265(17) 0.040(2) 0.0216(15) -0.0019(14) -0.0036(13) -0.0109(14)
C7 0.0233(15) 0.0281(17) 0.0157(14) -0.0014(12) 0.0020(12) -0.0041(13)
C8 0.038(2) 0.0249(18) 0.046(2) 0.0026(15) 0.0016(17) 0.0035(14)
C9 0.0220(17) 0.035(2) 0.0358(18) 0.0014(14) -0.0028(14) 0.0015(13)
C10 0.0241(16) 0.0243(15) 0.0169(14) -0.0018(12) -0.0002(12) -0.0061(12)
C11 0.0306(17) 0.0268(17) 0.0214(15) -0.0006(13) 0.0037(13) -0.0054(14)
C12 0.049(2) 0.0318(18) 0.0309(18) -0.0117(15) 0.0052(16) -0.0075(17)
C13 0.046(2) 0.053(2) 0.0251(18) -0.0121(16) 0.0004(16) -0.0228(18)
C14 0.0233(17) 0.066(3) 0.0268(17) -0.0010(17) -0.0040(14) -0.0142(17)
C15 0.0255(17) 0.045(2) 0.0219(16) 0.0008(14) 0.0015(13) -0.0037(14)
C16 0.037(2) 0.0310(19) 0.0363(19) -0.0030(14) 0.0017(16) 0.0073(15)
C17 0.034(2) 0.074(3) 0.040(2) -0.010(2) -0.0070(17) 0.021(2)
C18 0.0309(18) 0.041(2) 0.0237(16) -0.0004(14) 0.0062(13) -0.0096(16)
C19 0.039(2) 0.0366(19) 0.0222(16) 0.0086(14) -0.0019(14) -0.0088(16)
C20 0.0232(17) 0.045(2) 0.0179(15) 0.0024(14) -0.0041(13) -0.0013(16)
C21 0.0287(18) 0.046(2) 0.0176(15) -0.0083(15) -0.0001(13) -0.0048(16)
C22 0.038(2) 0.079(3) 0.032(2) -0.016(2) 0.0048(16) 0.006(2)
C23 0.029(2) 0.082(3) 0.037(2) -0.011(2) 0.0052(16) 0.010(2)
C24 0.0142(15) 0.056(2) 0.0277(17) 0.0013(16) 0.0000(13) 0.0007(15)
C25 0.0197(16) 0.041(2) 0.0291(17) 0.0020(15) 0.0008(13) -0.0097(15)
C26 0.037(2) 0.054(2) 0.041(2) 0.0135(18) 0.0007(17) -0.0159(18)
C27 0.044(2) 0.054(2) 0.0316(19) 0.0162(16) -0.0051(17) -0.0091(18)

loop_
_atom_type_symbol
_atom_type_description
_atom_type_scat_dispersion_real
_atom_type_scat_dispersion_imag
_atom_type_scat_source
C C 0.0033 0.0016 'International Tables Vol C Tables 4.2.6.8 and 6.1.1.4'
H H 0.0000 0.0000 'International Tables Vol C Tables 4.2.6.8 and 6.1.1.4'
N N 0.0061 0.0033 'International Tables Vol C Tables 4.2.6.8 and 6.1.1.4'
Ir Ir -1.4442 7.9887 'International Tables Vol C Tables 4.2.6.8 and 6.1.1.4'

loop_
_geom_angle_atom_site_label_1
_geom_angle_atom_site_label_2
_geom_angle_atom_site_label_3
_geom_angle
_geom_angle_site_symmetry_1
_geom_angle_site_symmetry_3
_geom_angle_publ_flag
N1 Ir N2 63.72(9) . . ?
N1 Ir C20 101.35(11) . . ?
N2 Ir C20 155.05(11) . . ?
N1 Ir C24 154.07(12) . . ?
N2 Ir C24 103.83(11) . . ?
C20 Ir C24 97.30(13) . . ?
N1 Ir C21 101.61(11) . . ?
N2 Ir C21 156.98(12) . . ?
C20 Ir C21 39.21(13) . . ?
C24 Ir C21 81.80(13) . . ?
N1 Ir C25 162.77(12) . . ?
N2 Ir C25 107.23(11) . . ?
C20 Ir C25 81.31(13) . . ?
C24 Ir C25 38.73(13) . . ?
C21 Ir C25 91.22(13) . . ?
C1 N1 C2 123.2(2) . . ?
C1 N1 Ir 93.26(17) . . ?
C2 N1 Ir 129.56(18) . . ?
C1 N2 C10 124.5(2) . . ?
C1 N2 Ir 92.69(17) . . ?
C10 N2 Ir 135.27(19) . . ?
C1 N3 C18 121.6(2) . . ?
C1 N3 C19 122.4(3) . . ?
C18 N3 C19 115.8(2) . . ?
N2 C1 N1 110.2(2) . . ?
N2 C1 N3 125.6(3) . . ?
N1 C1 N3 124.1(3) . . ?
C7 C2 C3 120.5(3) . . ?
C7 C2 N1 119.8(3) . . ?
C3 C2 N1 119.6(3) . . ?
C4 C3 C2 118.5(3) . . ?
C4 C3 C8 120.1(3) . . ?
C2 C3 C8 121.4(3) . . ?
C5 C4 C3 120.8(3) . . ?
C5 C4 H4 119.6 . . ?
C3 C4 H4 119.6 . . ?
C4 C5 C6 120.3(3) . . ?
C4 C5 H5 119.9 . . ?
C6 C5 H5 119.9 . . ?
C5 C6 C7 120.5(3) . . ?
C5 C6 H6 119.7 . . ?
C7 C6 H6 119.7 . . ?
C6 C7 C2 119.2(3) . . ?
C6 C7 C9 120.0(3) . . ?
C2 C7 C9 120.8(3) . . ?
C3 C8 H8A 109.5 . . ?
C3 C8 H8B 109.5 . . ?
H8A C8 H8B 109.5 . . ?
C3 C8 H8C 109.5 . . ?
H8A C8 H8C 109.5 . . ?
H8B C8 H8C 109.5 . . ?
C7 C9 H9A 109.5 . . ?
C7 C9 H9B 109.5 . . ?
H9A C9 H9B 109.5 . . ?
C7 C9 H9C 109.5 . . ?
H9A C9 H9C 109.5 . . ?
H9B C9 H9C 109.5 . . ?
C15 C10 C11 120.5(3) . . ?
C15 C10 N2 119.2(3) . . ?
C11 C10 N2 120.2(3) . . ?
C12 C11 C10 118.5(3) . . ?
C12 C11 C16 119.3(3) . . ?
C10 C11 C16 122.2(3) . . ?
C13 C12 C11 121.2(3) . . ?
C13 C12 H12 119.4 . . ?
C11 C12 H12 119.4 . . ?
C12 C13 C14 120.1(3) . . ?
C12 C13 H13 120.0 . . ?
C14 C13 H13 120.0 . . ?
C13 C14 C15 120.7(3) . . ?
C13 C14 H14 119.6 . . ?
C15 C14 H14 119.6 . . ?
C10 C15 C14 118.9(3) . . ?
C10 C15 C17 121.6(3) . . ?
C14 C15 C17 119.5(3) . . ?
C11 C16 H16A 109.5 . . ?
C11 C16 H16B 109.5 . . ?
H16A C16 H16B 109.5 . . ?
C11 C16 H16C 109.5 . . ?
H16A C16 H16C 109.5 . . ?
H16B C16 H16C 109.5 . . ?
C15 C17 H17A 109.5 . . ?
C15 C17 H17B 109.5 . . ?
H17A C17 H17B 109.5 . . ?
C15 C17 H17C 109.5 . . ?
H17A C17 H17C 109.5 . . ?
H17B C17 H17C 109.5 . . ?
N3 C18 H18A 109.5 . . ?
N3 C18 H18B 109.5 . . ?
H18A C18 H18B 109.5 . . ?
N3 C18 H18C 109.5 . . ?
H18A C18 H18C 109.5 . . ?
H18B C18 H18C 109.5 . . ?
N3 C19 H19A 109.5 . . ?
N3 C19 H19B 109.5 . . ?
H19A C19 H19B 109.5 . . ?
N3 C19 H19C 109.5 . . ?
H19A C19 H19C 109.5 . . ?
H19B C19 H19C 109.5 . . ?
C21 C20 C27 124.4(3) . . ?
C21 C20 Ir 71.10(17) . . ?
C27 C20 Ir 112.9(2) . . ?
C21 C20 H20 116(2) . . ?
C27 C20 H20 113(2) . . ?
Ir C20 H20 109.5(19) . . ?
C20 C21 C22 122.0(3) . . ?
C20 C21 Ir 69.69(17) . . ?
C22 C21 Ir 113.5(2) . . ?
C20 C21 H21 115(2) . . ?
C22 C21 H21 117(2) . . ?
Ir C21 H21 108(2) . . ?
C23 C22 C21 112.8(3) . . ?
C23 C22 H22A 109.0 . . ?
C21 C22 H22A 109.0 . . ?
C23 C22 H22B 109.0 . . ?
C21 C22 H22B 109.0 . . ?
H22A C22 H22B 107.8 . . ?
C22 C23 C24 113.0(3) . . ?
C22 C23 H23A 109.0 . . ?
C24 C23 H23A 109.0 . . ?
C22 C23 H23B 109.0 . . ?
C24 C23 H23B 109.0 . . ?
H23A C23 H23B 107.8 . . ?
C25 C24 C23 125.0(3) . . ?
C25 C24 Ir 71.40(18) . . ?
C23 C24 Ir 111.7(2) . . ?
C25 C24 H24 118(2) . . ?
C23 C24 H24 111(2) . . ?
Ir C24 H24 111(2) . . ?
C24 C25 C26 123.1(3) . . ?
C24 C25 Ir 69.87(18) . . ?
C26 C25 Ir 114.2(2) . . ?
C24 C25 H25 119(2) . . ?
C26 C25 H25 114(2) . . ?
Ir C25 H25 106(2) . . ?
C27 C26 C25 112.4(3) . . ?
C27 C26 H26A 109.1 . . ?
C25 C26 H26A 109.1 . . ?
C27 C26 H26B 109.1 . . ?
C25 C26 H26B 109.1 . . ?
H26A C26 H26B 107.9 . . ?
C20 C27 C26 113.4(3) . . ?
C20 C27 H27A 108.9 . . ?
C26 C27 H27A 108.9 . . ?
C20 C27 H27B 108.9 . . ?
C26 C27 H27B 108.9 . . ?
H27A C27 H27B 107.7 . . ?

loop_
_geom_bond_atom_site_label_1
_geom_bond_atom_site_label_2
_geom_bond_distance
_geom_bond_site_symmetry_2
_geom_bond_publ_flag
Ir N1 2.075(2) . ?
Ir N2 2.099(2) . ?
Ir C20 2.101(3) . ?
Ir C24 2.102(3) . ?
Ir C21 2.119(3) . ?
Ir C25 2.122(3) . ?
N1 C1 1.351(3) . ?
N1 C2 1.426(4) . ?
N2 C1 1.335(4) . ?
N2 C10 1.423(4) . ?
N3 C1 1.354(4) . ?
N3 C18 1.457(4) . ?
N3 C19 1.458(4) . ?
C2 C7 1.399(4) . ?
C2 C3 1.407(4) . ?
C3 C4 1.400(4) . ?
C3 C8 1.502(4) . ?
C4 C5 1.376(5) . ?
C4 H4 0.9500 . ?
C5 C6 1.386(5) . ?
C5 H5 0.9500 . ?
C6 C7 1.390(4) . ?
C6 H6 0.9500 . ?
C7 C9 1.508(4) . ?
C8 H8A 0.9800 . ?
C8 H8B 0.9800 . ?
C8 H8C 0.9800 . ?
C9 H9A 0.9800 . ?
C9 H9B 0.9800 . ?
C9 H9C 0.9800 . ?
C10 C15 1.396(4) . ?
C10 C11 1.407(4) . ?
C11 C12 1.392(4) . ?
C11 C16 1.509(4) . ?
C12 C13 1.376(5) . ?
C12 H12 0.9500 . ?
C13 C14 1.377(5) . ?
C13 H13 0.9500 . ?
C14 C15 1.399(4) . ?
C14 H14 0.9500 . ?
C15 C17 1.505(5) . ?
C16 H16A 0.9800 . ?
C16 H16B 0.9800 . ?
C16 H16C 0.9800 . ?
C17 H17A 0.9800 . ?
C17 H17B 0.9800 . ?
C17 H17C 0.9800 . ?
C18 H18A 0.9800 . ?
C18 H18B 0.9800 . ?
C18 H18C 0.9800 . ?
C19 H19A 0.9800 . ?
C19 H19B 0.9800 . ?
C19 H19C 0.9800 . ?
C20 C21 1.416(5) . ?
C20 C27 1.511(5) . ?
C20 H20 0.98(3) . ?
C21 C22 1.520(5) . ?
C21 H21 0.98(3) . ?
C22 C23 1.509(5) . ?
C22 H22A 0.9900 . ?
C22 H22B 0.9900 . ?
C23 C24 1.519(5) . ?
C23 H23A 0.9900 . ?
C23 H23B 0.9900 . ?
C24 C25 1.401(5) . ?
C24 H24 0.94(3) . ?
C25 C26 1.522(5) . ?
C25 H25 0.85(3) . ?
C26 C27 1.515(5) . ?
C26 H26A 0.9900 . ?
C26 H26B 0.9900 . ?
C27 H27A 0.9900 . ?
C27 H27B 0.9900 . ?

loop_
_geom_torsion_atom_site_label_1
_geom_torsion_atom_site_label_2
_geom_torsion_atom_site_label_3
_geom_torsion_atom_site_label_4
_geom_torsion
_geom_torsion_site_symmetry_1
_geom_torsion_site_symmetry_2
_geom_torsion_site_symmetry_3
_geom_torsion_site_symmetry_4
_geom_torsion_publ_flag
N2 Ir N1 C1 -1.99(16) . . . . ?
C20 Ir N1 C1 -160.78(18) . . . . ?
C24 Ir N1 C1 64.0(3) . . . . ?
C21 Ir N1 C1 159.18(18) . . . . ?
C25 Ir N1 C1 -63.5(4) . . . . ?
N2 Ir N1 C2 -141.4(3) . . . . ?
C20 Ir N1 C2 59.8(3) . . . . ?
C24 Ir N1 C2 -75.4(4) . . . . ?
C21 Ir N1 C2 19.8(3) . . . . ?
C25 Ir N1 C2 157.1(3) . . . . ?
N1 Ir N2 C1 2.01(16) . . . . ?
C20 Ir N2 C1 59.3(3) . . . . ?
C24 Ir N2 C1 -153.69(18) . . . . ?
C21 Ir N2 C1 -51.9(3) . . . . ?
C25 Ir N2 C1 166.20(18) . . . . ?
N1 Ir N2 C10 -146.5(3) . . . . ?
C20 Ir N2 C10 -89.2(4) . . . . ?
C24 Ir N2 C10 57.8(3) . . . . ?
C21 Ir N2 C10 159.6(3) . . . . ?
C25 Ir N2 C10 17.7(3) . . . . ?
C10 N2 C1 N1 150.5(3) . . . . ?
Ir N2 C1 N1 -3.0(2) . . . . ?
C10 N2 C1 N3 -30.5(4) . . . . ?
Ir N2 C1 N3 176.0(3) . . . . ?
C2 N1 C1 N2 146.1(3) . . . . ?
Ir N1 C1 N2 3.0(2) . . . . ?
C2 N1 C1 N3 -32.8(4) . . . . ?
Ir N1 C1 N3 -176.0(2) . . . . ?
C18 N3 C1 N2 160.1(3) . . . . ?
C19 N3 C1 N2 -16.0(4) . . . . ?
C18 N3 C1 N1 -21.1(4) . . . . ?
C19 N3 C1 N1 162.8(3) . . . . ?
C1 N1 C2 C7 124.5(3) . . . . ?
Ir N1 C2 C7 -106.5(3) . . . . ?
C1 N1 C2 C3 -59.3(4) . . . . ?
Ir N1 C2 C3 69.8(3) . . . . ?
C7 C2 C3 C4 -4.0(4) . . . . ?
N1 C2 C3 C4 179.7(3) . . . . ?
C7 C2 C3 C8 175.1(3) . . . . ?
N1 C2 C3 C8 -1.1(4) . . . . ?
C2 C3 C4 C5 1.7(4) . . . . ?
C8 C3 C4 C5 -177.5(3) . . . . ?
C3 C4 C5 C6 0.8(5) . . . . ?
C4 C5 C6 C7 -0.9(5) . . . . ?
C5 C6 C7 C2 -1.4(4) . . . . ?
C5 C6 C7 C9 179.8(3) . . . . ?
C3 C2 C7 C6 3.9(4) . . . . ?
N1 C2 C7 C6 -179.8(3) . . . . ?
C3 C2 C7 C9 -177.3(3) . . . . ?
N1 C2 C7 C9 -1.1(4) . . . . ?
C1 N2 C10 C15 127.3(3) . . . . ?
Ir N2 C10 C15 -92.0(3) . . . . ?
C1 N2 C10 C11 -53.7(4) . . . . ?
Ir N2 C10 C11 87.0(3) . . . . ?
C15 C10 C11 C12 1.7(5) . . . . ?
N2 C10 C11 C12 -177.3(3) . . . . ?
C15 C10 C11 C16 -177.0(3) . . . . ?
N2 C10 C11 C16 4.0(4) . . . . ?
C10 C11 C12 C13 -1.3(5) . . . . ?
C16 C11 C12 C13 177.5(3) . . . . ?
C11 C12 C13 C14 0.3(5) . . . . ?
C12 C13 C14 C15 0.3(5) . . . . ?
C11 C10 C15 C14 -1.1(5) . . . . ?
N2 C10 C15 C14 177.9(3) . . . . ?
C11 C10 C15 C17 175.4(3) . . . . ?
N2 C10 C15 C17 -5.6(5) . . . . ?
C13 C14 C15 C10 0.1(5) . . . . ?
C13 C14 C15 C17 -176.4(3) . . . . ?
N1 Ir C20 C21 -94.5(2) . . . . ?
N2 Ir C20 C21 -144.8(2) . . . . ?
C24 Ir C20 C21 67.4(2) . . . . ?
C25 Ir C20 C21 102.8(2) . . . . ?
N1 Ir C20 C27 145.3(2) . . . . ?
N2 Ir C20 C27 95.0(3) . . . . ?
C24 Ir C20 C27 -52.8(3) . . . . ?
C21 Ir C20 C27 -120.2(3) . . . . ?
C25 Ir C20 C27 -17.5(3) . . . . ?
C27 C20 C21 C22 -0.4(5) . . . . ?
Ir C20 C21 C22 -105.7(3) . . . . ?
C27 C20 C21 Ir 105.3(3) . . . . ?
N1 Ir C21 C20 93.8(2) . . . . ?
N2 Ir C21 C20 141.5(3) . . . . ?
C24 Ir C21 C20 -112.3(2) . . . . ?
C25 Ir C21 C20 -74.6(2) . . . . ?
N1 Ir C21 C22 -149.1(3) . . . . ?
N2 Ir C21 C22 -101.4(4) . . . . ?
C20 Ir C21 C22 117.1(4) . . . . ?
C24 Ir C21 C22 4.8(3) . . . . ?
C25 Ir C21 C22 42.5(3) . . . . ?
C20 C21 C22 C23 90.2(4) . . . . ?
Ir C21 C22 C23 10.3(5) . . . . ?
C21 C22 C23 C24 -26.1(5) . . . . ?
C22 C23 C24 C25 -52.0(5) . . . . ?
C22 C23 C24 Ir 30.0(4) . . . . ?
N1 Ir C24 C25 -157.9(2) . . . . ?
N2 Ir C24 C25 -100.40(19) . . . . ?
C20 Ir C24 C25 66.2(2) . . . . ?
C21 Ir C24 C25 102.4(2) . . . . ?
N1 Ir C24 C23 80.9(4) . . . . ?
N2 Ir C24 C23 138.5(3) . . . . ?
C20 Ir C24 C23 -54.9(3) . . . . ?
C21 Ir C24 C23 -18.8(3) . . . . ?
C25 Ir C24 C23 -121.1(4) . . . . ?
C23 C24 C25 C26 -2.5(5) . . . . ?
Ir C24 C25 C26 -106.4(3) . . . . ?
C23 C24 C25 Ir 103.9(3) . . . . ?
N1 Ir C25 C24 146.3(3) . . . . ?
N2 Ir C25 C24 90.8(2) . . . . ?
C20 Ir C25 C24 -113.3(2) . . . . ?
C21 Ir C25 C24 -75.3(2) . . . . ?
N1 Ir C25 C26 -95.4(4) . . . . ?
N2 Ir C25 C26 -151.0(3) . . . . ?
C20 Ir C25 C26 5.0(3) . . . . ?
C24 Ir C25 C26 118.3(4) . . . . ?
C21 Ir C25 C26 43.0(3) . . . . ?
C24 C25 C26 C27 89.3(4) . . . . ?
Ir C25 C26 C27 8.4(4) . . . . ?
C21 C20 C27 C26 -54.8(4) . . . . ?
Ir C20 C27 C26 27.3(4) . . . . ?
C25 C26 C27 C20 -22.9(5) . . . . ?
